data_4330680
loop_
_publ_author_name
'Xin-Dong Jiang'
'Shiro Matsukawa'
'Satoshi Kojima'
'Yohsuke Yamamoto'

_publ_contact_author_email xdjiang@henu.edu.cn
_publ_contact_author_name 'Xin-Dong Jiang'
_publ_section_title
;
 Synthesis and Characterization of Antiapicophilic Arsoranes and Related
 Compounds
;
_journal_name_full 'Inorganic Chemistry'
_journal_page_first 10996
_journal_page_last 11006
_journal_paper_doi 10.1021/ic3014893
_journal_volume 51
_journal_year 2012
_chemical_formula_sum 'C26 H8 As F28 I O2'
_chemical_formula_weight 1086.14
_chemical_name_systematic
; 
 ? 
;
_space_group_IT_number 15
_symmetry_cell_setting monoclinic
_symmetry_space_group_name_Hall '-C 2yc'
_symmetry_space_group_name_H-M 'C 1 2/c 1'
_atom_sites_solution_hydrogens geom
_atom_sites_solution_primary direct
_atom_sites_solution_secondary difmap
_audit_creation_method SHELXL-97
_cell_angle_alpha 90.00
_cell_angle_beta 100.7170(10)
_cell_angle_gamma 90.00
_cell_formula_units_Z 4
_cell_length_a 22.9310(4)
_cell_length_b 15.0300(3)
_cell_length_c 9.6610(3)
_cell_measurement_temperature 200(2)
_cell_volume 3271.61(13)
_computing_structure_refinement 'SHELXL-97 (Sheldrick, 1997)'
_computing_structure_solution 'SHELXS-97 (Sheldrick, 1990)'
_diffrn_ambient_temperature 200(2)
_diffrn_measured_fraction_theta_full 0.953
_diffrn_measured_fraction_theta_max 0.953
_diffrn_radiation_monochromator graphite
_diffrn_radiation_source 'fine-focus sealed tube'
_diffrn_radiation_type MoK\a
_diffrn_radiation_wavelength 0.71069
_diffrn_reflns_av_R_equivalents 0.0000
_diffrn_reflns_av_sigmaI/netI 0.0148
_diffrn_reflns_limit_h_max 29
_diffrn_reflns_limit_h_min 0
_diffrn_reflns_limit_k_max 19
_diffrn_reflns_limit_k_min 0
_diffrn_reflns_limit_l_max 12
_diffrn_reflns_limit_l_min -12
_diffrn_reflns_number 3755
_diffrn_reflns_theta_full 27.95
_diffrn_reflns_theta_max 27.95
_diffrn_reflns_theta_min 1.81
_exptl_absorpt_coefficient_mu 2.172
_exptl_absorpt_correction_T_max 0.8121
_exptl_absorpt_correction_T_min 0.5619
_exptl_crystal_density_diffrn 2.205
_exptl_crystal_F_000 2072
_exptl_crystal_size_max 0.30
_exptl_crystal_size_mid 0.20
_exptl_crystal_size_min 0.10
_refine_diff_density_max 2.301
_refine_diff_density_min -1.410
_refine_diff_density_rms 0.374
_refine_ls_extinction_coef 0.0074(5)
_refine_ls_extinction_expression Fc^*^=kFc[1+0.001xFc^2^\l^3^/sin(2\q)]^-1/4^
_refine_ls_extinction_method SHELXL
_refine_ls_goodness_of_fit_ref 1.257
_refine_ls_hydrogen_treatment mixed
_refine_ls_matrix_type full
_refine_ls_number_parameters 264
_refine_ls_number_reflns 3755
_refine_ls_number_restraints 0
_refine_ls_restrained_S_all 1.257
_refine_ls_R_factor_all 0.0469
_refine_ls_R_factor_gt 0.0413
_refine_ls_shift/su_max 0.002
_refine_ls_shift/su_mean 0.000
_refine_ls_structure_factor_coef Fsqd
_refine_ls_weighting_details 'calc w=1/[\s^2^(Fo^2^)+(0.0802P)^2^+6.3355P] where P=(Fo^2^+2Fc^2^)/3'
_refine_ls_weighting_scheme calc
_refine_ls_wR_factor_gt 0.1140
_refine_ls_wR_factor_ref 0.1326
_reflns_number_gt 3601
_reflns_number_total 3755
_reflns_threshold_expression >2sigma(I)
_cod_data_source_file ic3014893_si_002_8.cif
_cod_data_source_block ex642_6c
_cod_database_code 4330680

loop_
_symmetry_equiv_pos_as_xyz
'x, y, z'
'-x, y, -z+1/2'
'x+1/2, y+1/2, z'
'-x+1/2, y+1/2, -z+1/2'
'-x, -y, -z'
'x, -y, z-1/2'
'-x+1/2, -y+1/2, -z'
'x+1/2, -y+1/2, z-1/2'

loop_
_atom_site_label
_atom_site_type_symbol
_atom_site_fract_x
_atom_site_fract_y
_atom_site_fract_z
_atom_site_U_iso_or_equiv
_atom_site_adp_type
_atom_site_occupancy
_atom_site_symmetry_multiplicity
_atom_site_calc_flag
_atom_site_refinement_flags
C1 C 0.94725(12) 0.78759(19) 0.5908(3) 0.0184(5) Uani 1 1 d .
C2 C 0.96118(14) 0.7758(2) 0.4577(3) 0.0263(6) Uani 1 1 d .
H2A H 0.9992 0.7916 0.4397 0.032 Uiso 1 1 calc R
C3 C 0.91810(16) 0.7405(3) 0.3522(3) 0.0319(7) Uani 1 1 d .
H3A H 0.9261 0.7335 0.2599 0.038 Uiso 1 1 calc R
C4 C 0.86298(16) 0.7152(2) 0.3810(4) 0.0323(7) Uani 1 1 d .
H4A H 0.8343 0.6894 0.3086 0.039 Uiso 1 1 calc R
C5 C 0.84959(15) 0.7273(2) 0.5137(3) 0.0269(6) Uani 1 1 d .
H5A H 0.8120 0.7098 0.5324 0.032 Uiso 1 1 calc R
C6 C 0.89195(13) 0.76565(19) 0.6199(3) 0.0195(5) Uani 1 1 d .
C7 C 0.88298(12) 0.79030(19) 0.7689(3) 0.0188(5) Uani 1 1 d .
C8 C 0.86618(14) 0.7089(2) 0.8528(3) 0.0232(6) Uani 1 1 d .
C9 C 0.90379(15) 0.6232(2) 0.8473(3) 0.0275(6) Uani 1 1 d .
C10 C 0.90564(18) 0.5587(3) 0.9735(4) 0.0357(8) Uani 1 1 d .
C11 C 0.83438(13) 0.8650(2) 0.7511(3) 0.0227(6) Uani 1 1 d .
C12 C 0.81578(15) 0.9075(3) 0.8828(4) 0.0302(7) Uani 1 1 d .
C13 C 0.78061(19) 0.9961(3) 0.8509(5) 0.0398(9) Uani 1 1 d .
As1 As 1.0000 0.83726(2) 0.7500 0.01546(15) Uani 1 2 d S
O1 O 0.93497(9) 0.82693(14) 0.8451(2) 0.0198(4) Uani 1 1 d .
I1 I 1.0000 1.004193(19) 0.7500 0.03669(16) Uani 1 2 d S
F1 F 0.80874(9) 0.68559(15) 0.8069(2) 0.0351(5) Uani 1 1 d .
F2 F 0.87184(10) 0.73202(14) 0.9903(2) 0.0314(4) Uani 1 1 d .
F3 F 0.96041(9) 0.64311(14) 0.8415(3) 0.0354(5) Uani 1 1 d .
F4 F 0.88116(13) 0.57757(13) 0.7300(3) 0.0419(6) Uani 1 1 d .
F5 F 0.85181(12) 0.5447(2) 0.9975(3) 0.0572(7) Uani 1 1 d .
F6 F 0.93902(13) 0.59111(18) 1.0883(3) 0.0497(6) Uani 1 1 d .
F7 F 0.92916(14) 0.48227(16) 0.9449(3) 0.0549(7) Uani 1 1 d .
F8 F 0.78343(8) 0.83620(13) 0.6685(2) 0.0295(4) Uani 1 1 d .
F9 F 0.85558(9) 0.93210(12) 0.6808(2) 0.0281(4) Uani 1 1 d .
F10 F 0.86262(11) 0.92329(18) 0.9839(3) 0.0476(7) Uani 1 1 d .
F11 F 0.77978(11) 0.85044(17) 0.9348(3) 0.0443(6) Uani 1 1 d .
F12 F 0.73657(15) 0.9865(2) 0.7449(3) 0.0689(10) Uani 1 1 d .
F13 F 0.81573(18) 1.0606(2) 0.8268(5) 0.0829(13) Uani 1 1 d .
F14 F 0.75845(12) 1.0193(2) 0.9626(3) 0.0530(7) Uani 1 1 d .

loop_
_atom_site_aniso_label
_atom_site_aniso_U_11
_atom_site_aniso_U_22
_atom_site_aniso_U_33
_atom_site_aniso_U_23
_atom_site_aniso_U_13
_atom_site_aniso_U_12
C1 0.0158(13) 0.0207(13) 0.0174(12) -0.0006(9) -0.0001(9) 0.0007(9)
C2 0.0233(16) 0.0355(17) 0.0200(13) -0.0033(11) 0.0039(11) -0.0002(12)
C3 0.0309(18) 0.0433(19) 0.0207(14) -0.0071(13) 0.0030(12) 0.0007(14)
C4 0.0283(17) 0.0391(19) 0.0268(15) -0.0113(13) -0.0021(12) -0.0044(13)
C5 0.0209(16) 0.0313(16) 0.0266(14) -0.0063(12) -0.0006(11) -0.0031(11)
C6 0.0164(13) 0.0209(13) 0.0202(12) -0.0014(10) 0.0007(10) -0.0006(10)
C7 0.0136(13) 0.0211(13) 0.0212(12) -0.0027(10) 0.0022(9) -0.0006(9)
C8 0.0193(14) 0.0276(15) 0.0229(13) -0.0013(11) 0.0039(10) -0.0037(11)
C9 0.0291(17) 0.0239(15) 0.0297(15) -0.0006(11) 0.0062(12) -0.0041(12)
C10 0.039(2) 0.0278(16) 0.0401(19) 0.0075(14) 0.0052(15) -0.0025(14)
C11 0.0154(14) 0.0278(15) 0.0242(13) -0.0027(11) 0.0016(10) -0.0002(11)
C12 0.0203(16) 0.0385(18) 0.0310(16) -0.0084(13) 0.0028(12) 0.0049(12)
C13 0.034(2) 0.041(2) 0.046(2) -0.0099(16) 0.0100(17) 0.0109(14)
As1 0.0135(2) 0.0157(2) 0.0163(2) 0.000 0.00050(14) 0.000
O1 0.0143(10) 0.0251(10) 0.0195(9) -0.0044(7) 0.0017(7) -0.0016(7)
I1 0.0312(2) 0.01727(19) 0.0594(3) 0.000 0.00267(16) 0.000
F1 0.0215(10) 0.0383(12) 0.0456(11) 0.0055(9) 0.0064(8) -0.0095(8)
F2 0.0397(12) 0.0337(11) 0.0230(9) 0.0008(7) 0.0115(8) 0.0024(8)
F3 0.0279(11) 0.0245(10) 0.0571(13) 0.0038(9) 0.0162(9) 0.0013(8)
F4 0.0595(17) 0.0287(12) 0.0355(12) -0.0097(8) 0.0037(11) -0.0046(9)
F5 0.0426(15) 0.0646(18) 0.0659(17) 0.0325(14) 0.0140(12) -0.0106(13)
F6 0.0583(17) 0.0483(14) 0.0368(12) 0.0065(10) -0.0057(11) 0.0041(12)
F7 0.075(2) 0.0236(11) 0.0657(17) 0.0076(11) 0.0123(14) 0.0043(12)
F8 0.0162(10) 0.0371(11) 0.0322(10) -0.0065(7) -0.0033(7) 0.0008(7)
F9 0.0226(10) 0.0258(9) 0.0360(10) 0.0051(7) 0.0055(8) 0.0030(7)
F10 0.0290(13) 0.0715(19) 0.0386(12) -0.0290(11) -0.0035(10) 0.0113(10)
F11 0.0446(14) 0.0494(14) 0.0454(13) 0.0014(10) 0.0253(11) 0.0039(10)
F12 0.065(2) 0.082(2) 0.0488(15) -0.0211(14) -0.0164(13) 0.0499(17)
F13 0.093(3) 0.0324(14) 0.141(4) -0.0036(18) 0.067(3) 0.0075(15)
F14 0.0361(14) 0.0685(17) 0.0541(15) -0.0292(13) 0.0077(11) 0.0174(12)

loop_
_atom_type_symbol
_atom_type_description
_atom_type_scat_dispersion_real
_atom_type_scat_dispersion_imag
_atom_type_scat_source
C C 0.0033 0.0016 'International Tables Vol C Tables 4.2.6.8 and 6.1.1.4'
H H 0.0000 0.0000 'International Tables Vol C Tables 4.2.6.8 and 6.1.1.4'
As As 0.0499 2.0058 'International Tables Vol C Tables 4.2.6.8 and 6.1.1.4'
F F 0.0171 0.0103 'International Tables Vol C Tables 4.2.6.8 and 6.1.1.4'
O O 0.0106 0.0060 'International Tables Vol C Tables 4.2.6.8 and 6.1.1.4'
I I -0.4742 1.8119 'International Tables Vol C Tables 4.2.6.8 and 6.1.1.4'

loop_
_geom_angle_atom_site_label_1
_geom_angle_atom_site_label_2
_geom_angle_atom_site_label_3
_geom_angle
_geom_angle_site_symmetry_1
_geom_angle_site_symmetry_3
C6 C1 C2 122.1(3) . .
C6 C1 As1 113.1(2) . .
C2 C1 As1 124.7(2) . .
C3 C2 C1 118.2(3) . .
C3 C2 H2A 120.9 . .
C1 C2 H2A 120.9 . .
C2 C3 C4 120.4(3) . .
C2 C3 H3A 119.8 . .
C4 C3 H3A 119.8 . .
C5 C4 C3 120.9(3) . .
C5 C4 H4A 119.6 . .
C3 C4 H4A 119.6 . .
C4 C5 C6 119.3(3) . .
C4 C5 H5A 120.3 . .
C6 C5 H5A 120.3 . .
C1 C6 C5 119.0(3) . .
C1 C6 C7 114.8(2) . .
C5 C6 C7 126.2(3) . .
O1 C7 C6 109.9(2) . .
O1 C7 C8 107.8(2) . .
C6 C7 C8 112.8(2) . .
O1 C7 C11 107.2(2) . .
C6 C7 C11 106.6(2) . .
C8 C7 C11 112.4(2) . .
F1 C8 F2 107.3(2) . .
F1 C8 C7 110.6(2) . .
F2 C8 C7 108.7(2) . .
F1 C8 C9 106.6(3) . .
F2 C8 C9 107.1(3) . .
C7 C8 C9 116.2(2) . .
F4 C9 F3 107.7(3) . .
F4 C9 C10 107.1(3) . .
F3 C9 C10 106.6(3) . .
F4 C9 C8 108.7(3) . .
F3 C9 C8 111.3(3) . .
C10 C9 C8 115.1(3) . .
F5 C10 F6 109.1(4) . .
F5 C10 F7 109.4(3) . .
F6 C10 F7 107.6(3) . .
F5 C10 C9 110.4(3) . .
F6 C10 C9 110.9(3) . .
F7 C10 C9 109.4(3) . .
F9 C11 F8 107.0(2) . .
F9 C11 C12 106.5(3) . .
F8 C11 C12 106.0(2) . .
F9 C11 C7 105.9(2) . .
F8 C11 C7 110.6(2) . .
C12 C11 C7 120.2(3) . .
F10 C12 F11 107.8(3) . .
F10 C12 C11 111.5(3) . .
F11 C12 C11 108.9(3) . .
F10 C12 C13 108.1(3) . .
F11 C12 C13 106.7(3) . .
C11 C12 C13 113.6(3) . .
F12 C13 F13 110.8(4) . .
F12 C13 F14 108.1(3) . .
F13 C13 F14 107.0(4) . .
F12 C13 C12 110.9(3) . .
F13 C13 C12 110.8(3) . .
F14 C13 C12 109.1(4) . .
O1 As1 O1 170.62(13) 2_756 .
O1 As1 C1 85.50(10) 2_756 2_756
O1 As1 C1 90.86(10) . 2_756
O1 As1 C1 90.86(10) 2_756 .
O1 As1 C1 85.50(10) . .
C1 As1 C1 134.29(17) 2_756 .
O1 As1 I1 94.69(6) 2_756 .
O1 As1 I1 94.69(6) . .
C1 As1 I1 112.85(8) 2_756 .
C1 As1 I1 112.85(8) . .
C7 O1 As1 116.66(16) . .

loop_
_geom_bond_atom_site_label_1
_geom_bond_atom_site_label_2
_geom_bond_distance
_geom_bond_site_symmetry_2
C1 C6 1.389(4) .
C1 C2 1.392(4) .
C1 As1 1.922(3) .
C2 C3 1.386(4) .
C2 H2A 0.9500 .
C3 C4 1.396(5) .
C3 H3A 0.9500 .
C4 C5 1.385(5) .
C4 H4A 0.9500 .
C5 C6 1.399(4) .
C5 H5A 0.9500 .
C6 C7 1.536(4) .
C7 O1 1.393(3) .
C7 C8 1.556(4) .
C7 C11 1.569(4) .
C8 F1 1.355(4) .
C8 F2 1.356(3) .
C8 C9 1.556(5) .
C9 F4 1.343(4) .
C9 F3 1.344(4) .
C9 C10 1.552(5) .
C10 F5 1.315(5) .
C10 F6 1.319(5) .
C10 F7 1.319(5) .
C11 F9 1.355(4) .
C11 F8 1.358(3) .
C11 C12 1.553(4) .
C12 F10 1.332(4) .
C12 F11 1.351(5) .
C12 C13 1.557(5) .
C13 F12 1.305(5) .
C13 F13 1.308(5) .
C13 F14 1.322(5) .
As1 O1 1.898(2) 2_756
As1 O1 1.898(2) .
As1 C1 1.922(3) 2_756
As1 I1 2.5090(5) .

loop_
_geom_torsion_atom_site_label_1
_geom_torsion_atom_site_label_2
_geom_torsion_atom_site_label_3
_geom_torsion_atom_site_label_4
_geom_torsion
_geom_torsion_site_symmetry_1
_geom_torsion_site_symmetry_4
C6 C1 C2 C3 -0.4(5) . .
As1 C1 C2 C3 -178.8(3) . .
C1 C2 C3 C4 -1.9(5) . .
C2 C3 C4 C5 2.0(6) . .
C3 C4 C5 C6 0.1(5) . .
C2 C1 C6 C5 2.5(5) . .
As1 C1 C6 C5 -178.9(2) . .
C2 C1 C6 C7 -175.2(3) . .
As1 C1 C6 C7 3.4(3) . .
C4 C5 C6 C1 -2.3(5) . .
C4 C5 C6 C7 175.1(3) . .
C1 C6 C7 O1 -2.5(3) . .
C5 C6 C7 O1 180.0(3) . .
C1 C6 C7 C8 -122.9(3) . .
C5 C6 C7 C8 59.6(4) . .
C1 C6 C7 C11 113.3(3) . .
C5 C6 C7 C11 -64.2(4) . .
O1 C7 C8 F1 162.8(2) . .
C6 C7 C8 F1 -75.7(3) . .
C11 C7 C8 F1 44.9(3) . .
O1 C7 C8 F2 45.3(3) . .
C6 C7 C8 F2 166.8(2) . .
C11 C7 C8 F2 -72.6(3) . .
O1 C7 C8 C9 -75.4(3) . .
C6 C7 C8 C9 46.1(3) . .
C11 C7 C8 C9 166.7(2) . .
F1 C8 C9 F4 39.6(3) . .
F2 C8 C9 F4 154.2(3) . .
C7 C8 C9 F4 -84.2(3) . .
F1 C8 C9 F3 158.0(3) . .
F2 C8 C9 F3 -87.4(3) . .
C7 C8 C9 F3 34.2(4) . .
F1 C8 C9 C10 -80.5(3) . .
F2 C8 C9 C10 34.0(4) . .
C7 C8 C9 C10 155.7(3) . .
F4 C9 C10 F5 -72.9(4) . .
F3 C9 C10 F5 172.0(3) . .
C8 C9 C10 F5 48.1(4) . .
F4 C9 C10 F6 166.0(3) . .
F3 C9 C10 F6 50.9(4) . .
C8 C9 C10 F6 -73.0(4) . .
F4 C9 C10 F7 47.5(4) . .
F3 C9 C10 F7 -67.5(4) . .
C8 C9 C10 F7 168.5(3) . .
O1 C7 C11 F9 59.9(3) . .
C6 C7 C11 F9 -57.8(3) . .
C8 C7 C11 F9 178.1(2) . .
O1 C7 C11 F8 175.4(2) . .
C6 C7 C11 F8 57.8(3) . .
C8 C7 C11 F8 -66.3(3) . .
O1 C7 C11 C12 -60.6(3) . .
C6 C7 C11 C12 -178.2(3) . .
C8 C7 C11 C12 57.7(4) . .
F9 C11 C12 F10 -78.1(4) . .
F8 C11 C12 F10 168.2(3) . .
C7 C11 C12 F10 42.1(4) . .
F9 C11 C12 F11 163.1(3) . .
F8 C11 C12 F11 49.4(3) . .
C7 C11 C12 F11 -76.8(3) . .
F9 C11 C12 C13 44.4(4) . .
F8 C11 C12 C13 -69.3(4) . .
C7 C11 C12 C13 164.5(3) . .
F10 C12 C13 F12 175.2(4) . .
F11 C12 C13 F12 -69.1(4) . .
C11 C12 C13 F12 50.8(5) . .
F10 C12 C13 F13 51.7(5) . .
F11 C12 C13 F13 167.4(4) . .
C11 C12 C13 F13 -72.7(5) . .
F10 C12 C13 F14 -65.9(4) . .
F11 C12 C13 F14 49.8(4) . .
C11 C12 C13 F14 169.8(3) . .
C6 C1 As1 O1 168.8(2) . 2_756
C2 C1 As1 O1 -12.6(3) . 2_756
C6 C1 As1 O1 -2.6(2) . .
C2 C1 As1 O1 176.0(3) . .
C6 C1 As1 C1 84.2(2) . 2_756
C2 C1 As1 C1 -97.2(3) . 2_756
C6 C1 As1 I1 -95.8(2) . .
C2 C1 As1 I1 82.8(3) . .
C6 C7 O1 As1 0.4(3) . .
C8 C7 O1 As1 123.7(2) . .
C11 C7 O1 As1 -115.1(2) . .
O1 As1 O1 C7 -66.26(19) 2_756 .
C1 As1 O1 C7 -133.2(2) 2_756 .
C1 As1 O1 C7 1.1(2) . .
I1 As1 O1 C7 113.74(18) . .
